data_2242536
loop_
_publ_author_name
'Serov, Nikita Yu.'
'Shtyrlin, Valery G.'
'Islamov, Daut R.'
'Kataeva, Olga N.'
'Krivolapov, Dmitry B.'

_publ_section_title
;
 Structure of copper(II) complexes grown from ionic liquids --
 1-ethyl-3-methylimidazolium acetate or chloride
;
_journal_coeditor_code ZP2028
_journal_issue 7
_journal_name_full 'Acta Crystallographica Section E'
_journal_page_first 981
_journal_page_last 986
_journal_paper_doi 10.1107/S2056989018008538
_journal_volume 74
_journal_year 2018
_chemical_formula_iupac '(C6 H11 N2)2 [Cu2 (C2 H3 O2)4 Cl2]'
_chemical_formula_moiety '2(C6 H11 N2 +), C8 H12 Cl2 Cu2 O8 2-'
_chemical_formula_sum 'C20 H34 Cl2 Cu2 N4 O8'
_chemical_formula_weight 656.49
_chemical_name_systematic
;
Bis(1-ethyl-3-methylimidazolium) tetra-\m-acetato-bis[chloridocuprate(II)]
;
_space_group_crystal_system monoclinic
_space_group_IT_number 14
_space_group_name_Hall '-P 2yn'
_space_group_name_H-M_alt 'P 1 21/n 1'
_symmetry_space_group_name_Hall '-P 2yn'
_symmetry_space_group_name_H-M 'P 1 21/n 1'
_atom_sites_solution_hydrogens geom
_audit_creation_method SHELXL-2014/7
_cell_angle_alpha 90
_cell_angle_beta 96.471(3)
_cell_angle_gamma 90
_cell_formula_units_Z 2
_cell_length_a 8.2264(14)
_cell_length_b 12.956(2)
_cell_length_c 13.173(2)
_cell_measurement_reflns_used 1837
_cell_measurement_temperature 150(2)
_cell_measurement_theta_max 27.30
_cell_measurement_theta_min 2.95
_cell_volume 1395.0(4)
_computing_cell_refinement
;
SAINT (Bruker, 2015)
;
_computing_data_collection
;
APEX2 (Bruker, 2015)
;
_computing_data_reduction
;
SAINT (Bruker, 2015)
;
_computing_molecular_graphics
;
SHELXL2014 (Sheldrick, 2015)
;
_computing_publication_material
;
SHELXL2014 (Sheldrick, 2015)
;
_computing_structure_refinement
;
SHELXL2014 (Sheldrick, 2015)
;
_computing_structure_solution
;
SHELXS97 (Sheldrick, 2008)
;
_diffrn_ambient_temperature 150(2)
_diffrn_measured_fraction_theta_full 0.998
_diffrn_measured_fraction_theta_max 0.997
_diffrn_measurement_device_type 'Bruker Kappa APEX DUO CCD'
_diffrn_measurement_method '\f and \w scans'
_diffrn_radiation_monochromator graphite
_diffrn_radiation_type MoK\a
_diffrn_radiation_wavelength 0.71073
_diffrn_reflns_av_R_equivalents 0.0387
_diffrn_reflns_limit_h_max 11
_diffrn_reflns_limit_h_min -11
_diffrn_reflns_limit_k_max 18
_diffrn_reflns_limit_k_min -10
_diffrn_reflns_limit_l_max 18
_diffrn_reflns_limit_l_min -18
_diffrn_reflns_number 9428
_diffrn_reflns_theta_full 25.242
_diffrn_reflns_theta_max 30.619
_diffrn_reflns_theta_min 2.212
_exptl_absorpt_coefficient_mu 1.764
_exptl_absorpt_correction_T_max 0.719
_exptl_absorpt_correction_T_min 0.620
_exptl_absorpt_correction_type multi-scan
_exptl_absorpt_process_details
;
(SADABS; Bruker, 2015)
;
_exptl_crystal_colour green
_exptl_crystal_density_diffrn 1.563
_exptl_crystal_description prism
_exptl_crystal_F_000 676
_exptl_crystal_size_max 0.300
_exptl_crystal_size_mid 0.200
_exptl_crystal_size_min 0.200
_refine_diff_density_max 0.560
_refine_diff_density_min -0.558
_refine_ls_extinction_method none
_refine_ls_goodness_of_fit_ref 1.017
_refine_ls_hydrogen_treatment constr
_refine_ls_matrix_type full
_refine_ls_number_parameters 167
_refine_ls_number_reflns 4275
_refine_ls_number_restraints 0
_refine_ls_restrained_S_all 1.017
_refine_ls_R_factor_all 0.0762
_refine_ls_R_factor_gt 0.0412
_refine_ls_shift/su_max 0.000
_refine_ls_shift/su_mean 0.000
_refine_ls_structure_factor_coef Fsqd
_refine_ls_weighting_details 'w=1/[\s^2^(Fo^2^)+(0.0410P)^2^] where P=(Fo^2^+2Fc^2^)/3'
_refine_ls_weighting_scheme calc
_refine_ls_wR_factor_gt 0.0837
_refine_ls_wR_factor_ref 0.0942
_reflns_number_gt 2956
_reflns_number_total 4275
_reflns_threshold_expression 'I > 2\s(I)'
_cod_data_source_file zp2028sup1.cif
_cod_data_source_block 1
_cod_database_code 2242536
_shelx_space_group_comment
;
The symmetry employed for this shelxl refinement is uniquely defined
by the following loop, which should always be used as a source of
symmetry information in preference to the above space-group names.
They are only intended as comments.
;
_shelx_estimated_absorpt_t_min 0.620
_shelx_estimated_absorpt_t_max 0.719

loop_
_space_group_symop_operation_xyz
'x, y, z'
'-x+1/2, y+1/2, -z+1/2'
'-x, -y, -z'
'x-1/2, -y-1/2, z-1/2'

loop_
_atom_site_type_symbol
_atom_site_label
_atom_site_fract_x
_atom_site_fract_y
_atom_site_fract_z
_atom_site_U_iso_or_equiv
_atom_site_adp_type
_atom_site_calc_flag
_atom_site_occupancy
Cu Cu1 0.01642(4) 0.45929(2) 0.90665(2) 0.01685(9) Uani d 1
Cl Cl1 0.04928(8) 0.39420(5) 0.73731(4) 0.02395(15) Uani d 1
C C1 0.4413(3) 0.5224(2) 0.74431(19) 0.0231(6) Uani d 1
H H1 0.3838 0.4770 0.7842 0.028 Uiso calc 1
C C3 0.4986(3) 0.6537(2) 0.64963(19) 0.0225(5) Uani d 1
H H3 0.4899 0.7163 0.6119 0.027 Uiso calc 1
C C2 0.5964(3) 0.5110(2) 0.72166(18) 0.0213(5) Uani d 1
H H2 0.6691 0.4563 0.7432 0.026 Uiso calc 1
C C5 0.7800(3) 0.6095(2) 0.6145(2) 0.0288(6) Uani d 1
H H5A 0.8726 0.5765 0.6570 0.035 Uiso calc 1
H H5B 0.8027 0.6844 0.6115 0.035 Uiso calc 1
C C4 0.2199(3) 0.6570(2) 0.7028(2) 0.0371(7) Uani d 1
H H4A 0.2306 0.7253 0.7349 0.056 Uiso calc 1
H H4B 0.1562 0.6119 0.7431 0.056 Uiso calc 1
H H4C 0.1639 0.6637 0.6334 0.056 Uiso calc 1
C C6 0.7667(5) 0.5654(3) 0.5090(3) 0.0567(11) Uani d 1
H H6A 0.7434 0.4914 0.5118 0.085 Uiso calc 1
H H6B 0.8701 0.5760 0.4800 0.085 Uiso calc 1
H H6C 0.6780 0.6000 0.4661 0.085 Uiso calc 1
N N2 0.6290(3) 0.59310(17) 0.66186(15) 0.0197(4) Uani d 1
N N1 0.3825(3) 0.61269(18) 0.69846(16) 0.0229(5) Uani d 1
C C7 -0.1284(3) 0.6607(2) 0.91709(19) 0.0202(5) Uani d 1
C C8 -0.1941(4) 0.7589(2) 0.8675(2) 0.0356(7) Uani d 1
H H8A -0.1342 0.7751 0.8093 0.053 Uiso calc 1
H H8B -0.1806 0.8154 0.9172 0.053 Uiso calc 1
H H8C -0.3105 0.7503 0.8436 0.053 Uiso calc 1
O O2 0.2268(2) 0.53434(15) 0.93042(13) 0.0275(4) Uani d 1
O O1 -0.0893(2) 0.58958(14) 0.86038(13) 0.0247(4) Uani d 1
O O5 -0.1994(2) 0.39387(15) 0.91833(13) 0.0259(4) Uani d 1
O O3 0.1164(2) 0.34246(14) 0.98635(13) 0.0269(4) Uani d 1
C C9 0.2752(3) 0.5904(2) 1.00540(19) 0.0198(5) Uani d 1
C C10 0.4370(3) 0.6439(2) 1.0025(2) 0.0310(6) Uani d 1
H H10A 0.5123 0.5981 0.9714 0.047 Uiso calc 1
H H10B 0.4833 0.6613 1.0722 0.047 Uiso calc 1
H H10C 0.4208 0.7073 0.9620 0.047 Uiso calc 1

loop_
_atom_site_aniso_label
_atom_site_aniso_U_11
_atom_site_aniso_U_22
_atom_site_aniso_U_33
_atom_site_aniso_U_12
_atom_site_aniso_U_13
_atom_site_aniso_U_23
Cu1 0.01653(14) 0.01755(17) 0.01630(13) -0.00107(13) 0.00116(10) 0.00019(12)
Cl1 0.0271(3) 0.0263(4) 0.0192(3) -0.0040(3) 0.0056(2) -0.0033(2)
C1 0.0252(13) 0.0205(14) 0.0240(12) 0.0004(11) 0.0042(10) 0.0053(10)
C3 0.0234(13) 0.0223(14) 0.0214(12) -0.0019(11) 0.0011(10) 0.0031(10)
C2 0.0263(13) 0.0184(13) 0.0192(11) 0.0010(11) 0.0019(10) 0.0007(10)
C5 0.0235(13) 0.0382(18) 0.0261(13) 0.0003(13) 0.0091(10) 0.0058(12)
C4 0.0233(14) 0.0389(19) 0.0506(18) 0.0063(14) 0.0103(13) 0.0048(15)
C6 0.059(2) 0.078(3) 0.0387(18) -0.010(2) 0.0296(17) -0.0144(19)
N2 0.0214(10) 0.0201(12) 0.0179(9) -0.0024(9) 0.0029(8) 0.0016(8)
N1 0.0218(11) 0.0228(12) 0.0245(10) 0.0015(10) 0.0045(8) 0.0037(9)
C7 0.0172(11) 0.0171(13) 0.0252(12) -0.0012(11) -0.0022(9) 0.0018(10)
C8 0.0506(19) 0.0222(16) 0.0320(15) 0.0109(14) -0.0052(13) 0.0056(12)
O2 0.0181(9) 0.0361(12) 0.0288(9) -0.0099(9) 0.0053(7) -0.0080(9)
O1 0.0305(10) 0.0208(10) 0.0225(9) 0.0058(9) 0.0018(7) 0.0022(8)
O5 0.0225(9) 0.0322(12) 0.0235(9) -0.0080(9) 0.0041(7) -0.0014(8)
O3 0.0359(11) 0.0205(10) 0.0230(9) 0.0067(9) -0.0030(8) -0.0012(8)
C9 0.0142(11) 0.0172(13) 0.0276(12) 0.0010(10) 0.0006(9) 0.0043(11)
C10 0.0185(13) 0.0301(16) 0.0458(16) -0.0052(12) 0.0097(11) -0.0057(14)

loop_
_atom_type_symbol
_atom_type_description
_atom_type_scat_dispersion_real
_atom_type_scat_dispersion_imag
_atom_type_scat_source
C C 0.0033 0.0016 'International Tables Vol C Tables 4.2.6.8 and 6.1.1.4'
H H 0.0000 0.0000 'International Tables Vol C Tables 4.2.6.8 and 6.1.1.4'
N N 0.0061 0.0033 'International Tables Vol C Tables 4.2.6.8 and 6.1.1.4'
O O 0.0106 0.0060 'International Tables Vol C Tables 4.2.6.8 and 6.1.1.4'
Cu Cu 0.3201 1.2651 'International Tables Vol C Tables 4.2.6.8 and 6.1.1.4'
Cl Cl 0.1484 0.1585 'International Tables Vol C Tables 4.2.6.8 and 6.1.1.4'

loop_
_geom_angle_atom_site_label_1
_geom_angle_atom_site_label_2
_geom_angle_atom_site_label_3
_geom_angle_site_symmetry_1
_geom_angle_site_symmetry_3
_geom_angle
O1 Cu1 O3 . . 165.96(7)
O1 Cu1 O2 . . 88.59(8)
O3 Cu1 O2 . . 89.32(8)
O1 Cu1 O5 . . 91.28(8)
O3 Cu1 O5 . . 87.37(8)
O2 Cu1 O5 . . 165.81(7)
O1 Cu1 Cl1 . . 96.00(5)
O3 Cu1 Cl1 . . 98.04(6)
O2 Cu1 Cl1 . . 97.48(5)
O5 Cu1 Cl1 . . 96.65(5)
O1 Cu1 Cu1 . 3_567 82.04(5)
O3 Cu1 Cu1 . 3_567 83.92(5)
O2 Cu1 Cu1 . 3_567 80.81(5)
O5 Cu1 Cu1 . 3_567 85.11(5)
Cl1 Cu1 Cu1 . 3_567 177.41(3)
C2 C1 N1 . . 106.8(2)
C2 C1 H1 . . 126.6
N1 C1 H1 . . 126.6
N1 C3 N2 . . 108.8(2)
N1 C3 H3 . . 125.6
N2 C3 H3 . . 125.6
C1 C2 N2 . . 107.1(2)
C1 C2 H2 . . 126.5
N2 C2 H2 . . 126.5
N2 C5 C6 . . 111.3(2)
N2 C5 H5A . . 109.4
C6 C5 H5A . . 109.4
N2 C5 H5B . . 109.4
C6 C5 H5B . . 109.4
H5A C5 H5B . . 108.0
N1 C4 H4A . . 109.5
N1 C4 H4B . . 109.5
H4A C4 H4B . . 109.5
N1 C4 H4C . . 109.5
H4A C4 H4C . . 109.5
H4B C4 H4C . . 109.5
C5 C6 H6A . . 109.5
C5 C6 H6B . . 109.5
H6A C6 H6B . . 109.5
C5 C6 H6C . . 109.5
H6A C6 H6C . . 109.5
H6B C6 H6C . . 109.5
C3 N2 C2 . . 108.8(2)
C3 N2 C5 . . 125.1(2)
C2 N2 C5 . . 126.0(2)
C3 N1 C1 . . 108.5(2)
C3 N1 C4 . . 125.1(2)
C1 N1 C4 . . 126.4(2)
O1 C7 O3 . 3_567 125.4(2)
O1 C7 C8 . . 117.9(2)
O3 C7 C8 3_567 . 116.7(2)
C7 C8 H8A . . 109.5
C7 C8 H8B . . 109.5
H8A C8 H8B . . 109.5
C7 C8 H8C . . 109.5
H8A C8 H8C . . 109.5
H8B C8 H8C . . 109.5
C9 O2 Cu1 . . 127.14(16)
C7 O1 Cu1 . . 125.64(16)
C9 O5 Cu1 3_567 . 121.34(17)
C7 O3 Cu1 3_567 . 122.82(17)
O2 C9 O5 . 3_567 125.5(2)
O2 C9 C10 . . 116.8(2)
O5 C9 C10 3_567 . 117.7(2)
C9 C10 H10A . . 109.5
C9 C10 H10B . . 109.5
H10A C10 H10B . . 109.5
C9 C10 H10C . . 109.5
H10A C10 H10C . . 109.5
H10B C10 H10C . . 109.5

loop_
_geom_bond_atom_site_label_1
_geom_bond_atom_site_label_2
_geom_bond_site_symmetry_2
_geom_bond_distance
Cu1 O1 . 1.9642(18)
Cu1 O3 . 1.9685(18)
Cu1 O2 . 1.9788(18)
Cu1 O5 . 1.9887(18)
Cu1 Cl1 . 2.4282(7)
Cu1 Cu1 3_567 2.7173(7)
C1 C2 . 1.351(4)
C1 N1 . 1.379(3)
C1 H1 . 0.9500
C3 N1 . 1.322(3)
C3 N2 . 1.324(3)
C3 H3 . 0.9500
C2 N2 . 1.368(3)
C2 H2 . 0.9500
C5 N2 . 1.467(3)
C5 C6 . 1.494(4)
C5 H5A . 0.9900
C5 H5B . 0.9900
C4 N1 . 1.463(3)
C4 H4A . 0.9800
C4 H4B . 0.9800
C4 H4C . 0.9800
C6 H6A . 0.9800
C6 H6B . 0.9800
C6 H6C . 0.9800
C7 O1 . 1.251(3)
C7 O3 3_567 1.265(3)
C7 C8 . 1.503(4)
C8 H8A . 0.9800
C8 H8B . 0.9800
C8 H8C . 0.9800
O2 C9 . 1.254(3)
O5 C9 3_567 1.258(3)
O3 C7 3_567 1.265(3)
C9 O5 3_567 1.258(3)
C9 C10 . 1.505(3)
C10 H10A . 0.9800
C10 H10B . 0.9800
C10 H10C . 0.9800

loop_
_geom_hbond_atom_site_label_D
_geom_hbond_atom_site_label_H
_geom_hbond_atom_site_label_A
_geom_hbond_site_symmetry_A
_geom_hbond_distance_DH
_geom_hbond_distance_HA
_geom_hbond_distance_DA
_geom_hbond_angle_DHA
C8 H8C Cl1 2_456 0.98 2.83 3.550(3) 131.1
C4 H4B Cl1 . 0.98 2.95 3.731(3) 137.1
C4 H4A Cl1 2_556 0.98 2.84 3.651(3) 141.0
C5 H5A Cl1 1_655 0.99 2.91 3.808(3) 151.3
C2 H2 O5 1_655 0.95 2.57 3.295(3) 133.7
C3 H3 O3 2_556 0.95 2.20 3.115(3) 160.4
C1 H1 O2 . 0.95 2.55 3.182(3) 124.3
C1 H1 Cl1 . 0.95 2.95 3.619(3) 128.3

_cod_database_fobs_code 2242536
